data_1548704
loop_
_publ_author_name
'Lindhorst, Anja C.'
'Kaspar, Manuel'
'Altmann, Philipp J.'
'P\"othig, Alexander'
'K\"uhn, Fritz E'

_publ_section_title
;
 Synthesis, characterization and derivatization of hydroxyl-functionalized
 iron(ii) bis(NHC) complexes.
;
_journal_issue 6
_journal_name_full 'Dalton transactions (Cambridge, England : 2003)'
_journal_page_first 1857
_journal_page_last 1867
_journal_paper_doi 10.1039/c7dt04774f
_journal_volume 47
_journal_year 2018
_chemical_absolute_configuration unk
_chemical_compound_source 'see text'
_chemical_formula_moiety 'C40 H38 Ag3 N14 O2, 2.993(F6 P), 2(C2 H3 N)'
_chemical_formula_sum 'C44 H44 Ag3 F17.96 N16 O2 P3'
_chemical_formula_weight 1586.46
_space_group_IT_number 33
_space_group_name_Hall 'P 2c -2n'
_space_group_name_H-M_alt 'P n a 21'
_symmetry_cell_setting orthorhombic
_symmetry_Int_Tables_number 33
_symmetry_space_group_name_Hall 'P 2c -2n'
_symmetry_space_group_name_H-M 'P n a 21'
_atom_sites_solution_hydrogens mixed
_audit_update_record
;
2017-12-18 deposited with the CCDC.
2018-01-05 downloaded from the CCDC.
;
_cell_angle_alpha 90
_cell_angle_beta 90
_cell_angle_gamma 90
_cell_formula_units_Z 4
_cell_length_a 12.6724(6)
_cell_length_b 16.1107(7)
_cell_length_c 27.7100(14)
_cell_measurement_reflns_used 9963
_cell_measurement_temperature 123
_cell_measurement_theta_max 25.7114
_cell_measurement_theta_min 2.5184
_cell_volume 5657.3(5)
_computing_cell_refinement 'SAINT (Bruker, 2014)'
_computing_data_collection 'APEX III Control Software (Bruker, 2015)'
_computing_data_reduction 'SAINT (Bruker, 2014)'
_computing_molecular_graphics 'PLATON (Spek, 2011)'
_computing_publication_material 'PLATON (Spek, 2011), enCIFer (Allen, 2014)'
_computing_structure_refinement 'SHELXL2014 (Sheldrick, 2014), SHELXLE (Huebschle, 2011)'
_computing_structure_solution 'SHELXT (Sheldrick, 2015)'
_diffrn_ambient_temperature 123
_diffrn_detector ' CCD '
_diffrn_detector_area_resol_mean 16
_diffrn_measured_fraction_theta_full 1.000
_diffrn_measured_fraction_theta_max 1.000
_diffrn_measurement_device ' \k-geometry diffractometer '
_diffrn_measurement_device_type ' Apex II CCD '
_diffrn_measurement_method ' phi- and omega-rotation '
_diffrn_radiation_monochromator 'Triumph monochromator'
_diffrn_radiation_probe x-ray
_diffrn_radiation_source 'fine-focus sealed tube'
_diffrn_radiation_type MoK\a
_diffrn_radiation_wavelength 0.71073
_diffrn_reflns_av_R_equivalents 0.0927
_diffrn_reflns_av_unetI/netI 0.0762
_diffrn_reflns_limit_h_max 15
_diffrn_reflns_limit_h_min -15
_diffrn_reflns_limit_k_max 19
_diffrn_reflns_limit_k_min -19
_diffrn_reflns_limit_l_max 32
_diffrn_reflns_limit_l_min -32
_diffrn_reflns_number 52753
_diffrn_reflns_reduction_process
;
;
_diffrn_reflns_theta_full 25.03
_diffrn_reflns_theta_max 25.03
_diffrn_reflns_theta_min 2.05
_exptl_absorpt_coefficient_mu 1.226
_exptl_absorpt_correction_T_max 0.7453
_exptl_absorpt_correction_T_min 0.5152
_exptl_absorpt_correction_type multi-scan
_exptl_absorpt_process_details 'SADABS 2014/5, Bruker, 2014'
_exptl_crystal_colour 'clear colourless'
_exptl_crystal_density_diffrn 1.863
_exptl_crystal_density_method 'Not Measured'
_exptl_crystal_description fragment
_exptl_crystal_F_000 3134
_exptl_crystal_size_max 0.265
_exptl_crystal_size_mid 0.212
_exptl_crystal_size_min 0.129
_refine_diff_density_max 1.006
_refine_diff_density_min -1.134
_refine_diff_density_rms 0.149
_refine_ls_abs_structure_details 'Flack (1983)'
_refine_ls_abs_structure_Flack 0.51(5)
_refine_ls_extinction_method none
_refine_ls_goodness_of_fit_ref 1.085
_refine_ls_hydrogen_treatment mixed
_refine_ls_matrix_type full
_refine_ls_number_parameters 901
_refine_ls_number_reflns 9984
_refine_ls_number_restraints 1126
_refine_ls_restrained_S_all 1.031
_refine_ls_R_factor_all 0.0829
_refine_ls_R_factor_gt 0.0575
_refine_ls_shift/su_max 0.002
_refine_ls_shift/su_mean 0.000
_refine_ls_structure_factor_coef Fsqd
_refine_ls_weighting_details 'W=1/[\S^2^(FO^2^)+(0.0306P)^2^+32.0498P] WHERE P=(FO^2^+2FC^2^)/3'
_refine_ls_weighting_scheme calc
_refine_ls_wR_factor_gt 0.1035
_refine_ls_wR_factor_ref 0.1126
_reflns_number_gt 8019
_reflns_number_total 9984
_reflns_threshold_expression I>2\s(I)
_cod_data_source_file c7dt04774f2.cif
_cod_data_source_block C1
_cod_depositor_comments 'Adding full bibliography for 1548703--1548707.cif.'
_cod_database_code 1548704

loop_
_space_group_symop_id
_space_group_symop_operation_xyz
1 x,y,z
2 -x,-y,1/2+z
3 1/2-x,1/2+y,1/2+z
4 1/2+x,1/2-y,z

loop_
_atom_site_label
_atom_site_type_symbol
_atom_site_fract_x
_atom_site_fract_y
_atom_site_fract_z
_atom_site_U_iso_or_equiv
_atom_site_adp_type
_atom_site_occupancy
_atom_site_site_symmetry_order
_atom_site_calc_flag
_atom_site_refinement_flags_posn
_atom_site_refinement_flags_adp
_atom_site_refinement_flags_occupancy
_atom_site_disorder_assembly
_atom_site_disorder_group
Ag1 Ag 0.08429(7) 0.58136(6) 0.44926(7) 0.0147(2) Uani 1 1 d . . . . .
H1 H -0.152(4) 0.687(5) 0.594(3) 0.018 Uiso 1 1 d D U . . .
Ag2 Ag 0.30251(8) 0.57780(6) 0.52733(7) 0.0166(2) Uani 1 1 d . . . . .
Ag3 Ag 0.19795(9) 0.43586(6) 0.48405(7) 0.0201(2) Uani 1 1 d . . . . .
O1 O -0.1005(7) 0.7103(6) 0.6078(4) 0.027(2) Uani 1 1 d D . . . .
O2 O 0.4770(7) 0.7518(5) 0.4433(4) 0.024(2) Uani 1 1 d D . . . .
N1 N 0.0024(8) 0.5790(7) 0.5540(4) 0.0147(2) Uani 1 1 d . . . . .
N2 N -0.0429(8) 0.4672(6) 0.5196(4) 0.0143(9) Uani 1 1 d . U . . .
N3 N 0.0333(8) 0.3820(7) 0.4610(4) 0.0168(13) Uani 1 1 d . U . . .
N4 N 0.1335(9) 0.6517(7) 0.6002(4) 0.020(3) Uani 1 1 d . . . . .
H4 H 0.521(4) 0.713(3) 0.445(5) 0.024 Uiso 1 1 d D U . . .
N5 N 0.2800(9) 0.6227(7) 0.6341(4) 0.018(3) Uani 1 1 d . . . . .
N6 N 0.4272(9) 0.5498(7) 0.6063(4) 0.023(3) Uani 1 1 d . . . . .
N7 N 0.2590(9) 0.6533(7) 0.3769(4) 0.0152(8) Uani 1 1 d . U . . .
N8 N 0.1114(9) 0.6241(7) 0.3428(4) 0.0153(8) Uani 1 1 d . U . . .
N9 N -0.0382(9) 0.5582(7) 0.3723(4) 0.021(3) Uani 1 1 d . . . . .
N10 N 0.3922(9) 0.5867(7) 0.4235(4) 0.0166(8) Uani 1 1 d . U . . .
N11 N 0.4429(8) 0.4747(6) 0.4565(4) 0.0165(7) Uani 1 1 d . U . . .
N12 N 0.3642(9) 0.3839(7) 0.5108(4) 0.0173(9) Uani 1 1 d . U . . .
C1 C 0.0158(10) 0.5354(8) 0.5124(5) 0.0147(2) Uani 1 1 d . U . . .
C2 C -0.0582(10) 0.5355(8) 0.5876(5) 0.0147(2) Uani 1 1 d . . . . .
H2 H -0.0731 0.5514 0.6199 0.018 Uiso 1 1 calc R U . . .
C3 C -0.0913(10) 0.4661(8) 0.5647(5) 0.0147(2) Uani 1 1 d . . . . .
H3 H -0.1380 0.4250 0.5770 0.018 Uiso 1 1 calc R U . . .
C4 C -0.0560(10) 0.4029(8) 0.4845(5) 0.0147(2) Uani 1 1 d . . . . .
C5 C -0.1506(10) 0.3668(7) 0.4770(5) 0.0155(9) Uani 1 1 d . U . . .
H5 H -0.2107 0.3842 0.4948 0.019 Uiso 1 1 calc R U . . .
C6 C -0.1592(10) 0.3044(7) 0.4433(5) 0.0147(2) Uani 1 1 d . U . . .
H6 H -0.2247 0.2771 0.4380 0.018 Uiso 1 1 calc R U . . .
C7 C -0.0706(10) 0.2821(8) 0.4171(5) 0.0162(8) Uani 1 1 d . U . . .
H7 H -0.0746 0.2404 0.3929 0.019 Uiso 1 1 calc R U . . .
C8 C 0.0234(11) 0.3214(8) 0.4269(5) 0.0168(11) Uani 1 1 d . U . . .
H8 H 0.0842 0.3057 0.4090 0.020 Uiso 1 1 calc R U . . .
C9 C 0.0525(11) 0.6600(8) 0.5619(5) 0.017(3) Uani 1 1 d . . . . .
H9 H 0.0909 0.6742 0.5315 0.021 Uiso 1 1 calc R U . . .
C10 C 0.2315(11) 0.6231(8) 0.5906(5) 0.0166(2) Uani 1 1 d . . . . .
C11 C 0.1218(12) 0.6685(9) 0.6492(5) 0.022(3) Uani 1 1 d . . . . .
H11 H 0.0600 0.6887 0.6646 0.027 Uiso 1 1 calc R U . . .
C12 C 0.2136(10) 0.6508(8) 0.6706(5) 0.0147(2) Uani 1 1 d . . . . .
H12 H 0.2301 0.6563 0.7039 0.018 Uiso 1 1 calc R U . . .
C13 C 0.3884(11) 0.6020(9) 0.6399(5) 0.020(3) Uani 1 1 d . . . . .
C14 C 0.4486(11) 0.6354(9) 0.6769(6) 0.025(4) Uani 1 1 d . . . . .
H14 H 0.4191 0.6727 0.6998 0.030 Uiso 1 1 calc R U . . .
C15 C 0.5522(12) 0.6124(10) 0.6790(6) 0.032(2) Uani 1 1 d . U . . .
H15 H 0.5958 0.6342 0.7039 0.038 Uiso 1 1 calc R U . . .
C16 C 0.5950(13) 0.5583(10) 0.6460(6) 0.031(2) Uani 1 1 d . U . . .
H16 H 0.6667 0.5414 0.6479 0.038 Uiso 1 1 calc R U . . .
C17 C 0.5301(13) 0.5301(10) 0.6105(6) 0.031(2) Uani 1 1 d . U . . .
H17 H 0.5595 0.4940 0.5869 0.038 Uiso 1 1 calc R U . . .
C18 C -0.0262(12) 0.7281(9) 0.5704(6) 0.025(3) Uani 1 1 d . . . . .
H18A H 0.0122 0.7796 0.5787 0.030 Uiso 1 1 calc R U . . .
H18B H -0.0652 0.7384 0.5400 0.030 Uiso 1 1 calc R U . . .
C19 C 0.1594(10) 0.6259(8) 0.3867(5) 0.0147(2) Uani 1 1 d . U . . .
C20 C 0.2708(11) 0.6644(8) 0.3271(5) 0.0156(9) Uani 1 1 d . U . . .
H20 H 0.3334 0.6819 0.3113 0.019 Uiso 1 1 calc R U . . .
C21 C 0.1814(11) 0.6465(9) 0.3060(5) 0.0155(9) Uani 1 1 d . U . . .
H21 H 0.1669 0.6483 0.2724 0.019 Uiso 1 1 calc R U . . .
C22 C 0.0028(11) 0.6037(8) 0.3362(5) 0.017(3) Uani 1 1 d . . . . .
C23 C -0.0551(11) 0.6347(9) 0.2980(5) 0.022(4) Uani 1 1 d . . . . .
H23 H -0.0229 0.6674 0.2735 0.026 Uiso 1 1 calc R U . . .
C24 C -0.1613(13) 0.6161(9) 0.2967(6) 0.027(2) Uani 1 1 d . U . . .
H24 H -0.2034 0.6353 0.2706 0.032 Uiso 1 1 calc R U . . .
C25 C -0.2073(12) 0.5694(9) 0.3335(5) 0.027(2) Uani 1 1 d . U . . .
H25 H -0.2806 0.5569 0.3335 0.032 Uiso 1 1 calc R U . . .
C26 C -0.1417(12) 0.5422(9) 0.3701(6) 0.026(2) Uani 1 1 d . U . . .
H26 H -0.1720 0.5101 0.3953 0.032 Uiso 1 1 calc R U . . .
C27 C 0.3363(11) 0.6643(8) 0.4145(5) 0.0166(2) Uani 1 1 d . . . . .
H27 H 0.2974 0.6789 0.4448 0.020 Uiso 1 1 calc R U . . .
C28 C 0.3799(11) 0.5414(8) 0.4636(5) 0.0166(2) Uani 1 1 d . U . . .
C29 C 0.4662(10) 0.5503(8) 0.3923(5) 0.0170(9) Uani 1 1 d . U . . .
H29 H 0.4899 0.5716 0.3623 0.020 Uiso 1 1 calc R U . . .
C30 C 0.4963(11) 0.4808(8) 0.4130(5) 0.0169(9) Uani 1 1 d . U . . .
H30 H 0.5456 0.4419 0.4005 0.020 Uiso 1 1 calc R U . . .
C31 C 0.4538(11) 0.4082(8) 0.4898(5) 0.0168(7) Uani 1 1 d . U . . .
C32 C 0.5513(11) 0.3761(8) 0.4999(5) 0.0171(7) Uani 1 1 d . U . . .
H32 H 0.6126 0.3961 0.4839 0.020 Uiso 1 1 calc R U . . .
C33 C 0.5579(10) 0.3132(8) 0.5344(5) 0.0166(2) Uani 1 1 d . U . . .
H33 H 0.6238 0.2881 0.5418 0.020 Uiso 1 1 calc R U . . .
C34 C 0.4679(11) 0.2884(8) 0.5571(5) 0.0178(8) Uani 1 1 d . U . . .
H34 H 0.4706 0.2465 0.5812 0.021 Uiso 1 1 calc R U . . .
C35 C 0.3728(11) 0.3245(8) 0.5449(5) 0.0179(9) Uani 1 1 d . U . . .
H35 H 0.3109 0.3068 0.5612 0.021 Uiso 1 1 calc R U . . .
C36 C 0.4115(11) 0.7367(8) 0.4030(5) 0.0166(2) Uani 1 1 d . . . . .
H36A H 0.4554 0.7226 0.3746 0.020 Uiso 1 1 calc R U . . .
H36B H 0.3702 0.7871 0.3953 0.020 Uiso 1 1 calc R U . . .
P1 P 0.7045(6) 0.6285(4) 0.4943(3) 0.0287(9) Uani 0.663(15) 1 d D U P A 5
F1 F 0.7035(11) 0.5315(6) 0.4880(7) 0.0330(15) Uani 0.663(15) 1 d D U P A 5
F2 F 0.7056(11) 0.7278(6) 0.5029(5) 0.0319(14) Uani 0.663(15) 1 d D U P A 5
F3 F 0.7353(10) 0.6187(9) 0.5510(4) 0.0310(15) Uani 0.663(15) 1 d D U P A 5
F4 F 0.8252(7) 0.6302(8) 0.4798(5) 0.0333(15) Uani 0.663(15) 1 d D U P A 5
F5 F 0.6706(9) 0.6448(10) 0.4392(4) 0.0314(15) Uani 0.663(15) 1 d D U P A 5
F6 F 0.5817(8) 0.6272(8) 0.5091(5) 0.0328(15) Uani 0.663(15) 1 d D U P A 5
P1A P 0.6992(9) 0.6271(7) 0.4983(4) 0.0297(10) Uani 0.337(15) 1 d D U P A 6
F1A F 0.7085(18) 0.5335(9) 0.5138(10) 0.0311(16) Uani 0.337(15) 1 d D U P A 6
F2A F 0.6889(19) 0.7244(9) 0.4846(9) 0.0314(16) Uani 0.337(15) 1 d D U P A 6
F3A F 0.7158(18) 0.6565(16) 0.5539(5) 0.0310(16) Uani 0.337(15) 1 d D U P A 6
F4A F 0.8223(11) 0.6300(13) 0.4892(8) 0.0321(17) Uani 0.337(15) 1 d D U P A 6
F5A F 0.6784(17) 0.6044(16) 0.4425(6) 0.0317(16) Uani 0.337(15) 1 d D U P A 6
F6A F 0.5738(11) 0.6245(13) 0.5075(7) 0.0320(16) Uani 0.337(15) 1 d D U P A 6
P2 P 0.7290(3) 0.3183(3) 0.67073(15) 0.0286(10) Uani 1 1 d . . . . .
F7 F 0.6861(8) 0.3916(7) 0.7045(4) 0.057(3) Uani 1 1 d . . . . .
F8 F 0.7724(9) 0.2461(9) 0.6382(4) 0.084(4) Uani 1 1 d . . . . .
F9 F 0.7257(9) 0.2585(6) 0.7157(3) 0.055(3) Uani 1 1 d . . . . .
F10 F 0.8471(7) 0.3430(7) 0.6856(4) 0.059(3) Uani 1 1 d . . . . .
F11 F 0.7298(10) 0.3796(9) 0.6259(4) 0.088(5) Uani 1 1 d . . . . .
F12 F 0.6127(8) 0.2911(7) 0.6574(4) 0.060(3) Uani 1 1 d . . . . .
P3 P 0.6682(8) 0.3324(7) 0.3159(4) 0.0318(12) Uani 0.500(12) 1 d D U P B 1
F13 F 0.6906(15) 0.3892(11) 0.3624(5) 0.0321(14) Uani 0.500(12) 1 d D U P B 1
F14 F 0.6495(14) 0.2713(10) 0.2706(5) 0.0322(14) Uani 0.500(12) 1 d D U P B 1
F15 F 0.7078(16) 0.2529(10) 0.3458(7) 0.0318(14) Uani 0.500(12) 1 d D U P B 1
F16 F 0.5513(12) 0.3178(10) 0.3341(8) 0.0322(13) Uani 0.500(12) 1 d D U P B 1
F17 F 0.6267(16) 0.4104(9) 0.2863(6) 0.0324(14) Uani 0.500(12) 1 d D U P B 1
F18 F 0.7834(13) 0.3532(12) 0.2955(7) 0.0323(13) Uani 0.500(12) 1 d D U P B 1
P3A P 0.6644(11) 0.3418(9) 0.3163(5) 0.0319(12) Uani 0.253(11) 1 d D U P C 2
F13A F 0.714(2) 0.3976(15) 0.3585(8) 0.0320(14) Uani 0.253(11) 1 d D U P C 2
F14A F 0.619(2) 0.2830(15) 0.2740(8) 0.0322(14) Uani 0.253(11) 1 d D U P C 2
F15A F 0.747(2) 0.2697(16) 0.3290(11) 0.0321(13) Uani 0.253(11) 1 d D U P C 2
F16A F 0.583(2) 0.3047(16) 0.3537(9) 0.0321(13) Uani 0.253(11) 1 d D U P C 2
F17A F 0.581(2) 0.4124(14) 0.3042(11) 0.0322(13) Uani 0.253(11) 1 d D U P C 2
F18A F 0.741(3) 0.3855(19) 0.2781(9) 0.0321(13) Uani 0.253(11) 1 d D U P C 2
P3B P 0.6788(12) 0.3335(11) 0.3121(6) 0.0319(12) Uani 0.240(11) 1 d D U P D 3
F13B F 0.679(2) 0.3964(17) 0.3570(8) 0.0320(14) Uani 0.240(11) 1 d D U P D 3
F14B F 0.686(2) 0.2715(17) 0.2665(9) 0.0321(13) Uani 0.240(11) 1 d D U P D 3
F15B F 0.8043(16) 0.3241(19) 0.3174(11) 0.0321(13) Uani 0.240(11) 1 d D U P D 3
F16B F 0.661(2) 0.2580(17) 0.3478(10) 0.0321(14) Uani 0.240(11) 1 d D U P D 3
F17B F 0.5541(16) 0.3407(19) 0.3072(11) 0.0322(13) Uani 0.240(11) 1 d D U P D 3
F18B F 0.687(3) 0.4107(15) 0.2759(10) 0.0321(14) Uani 0.240(11) 1 d D U P D 3
N13 N 0.1492(11) 0.3981(9) 0.5729(5) 0.039(3) Uani 1 1 d . U . . .
C37 C 0.1295(13) 0.4067(11) 0.6130(7) 0.039(2) Uani 1 1 d . U . . .
C38 C 0.1026(13) 0.4160(11) 0.6634(6) 0.040(3) Uani 1 1 d . U . . .
H38A H 0.0264 0.4089 0.6675 0.060 Uiso 1 1 calc R U . . .
H38B H 0.1233 0.4715 0.6744 0.060 Uiso 1 1 calc R U . . .
H38C H 0.1400 0.3740 0.6824 0.060 Uiso 1 1 calc R U . . .
N14 N 0.2468(10) 0.4133(9) 0.3944(5) 0.035(2) Uani 1 1 d . U . . .
C39 C 0.2777(12) 0.4156(11) 0.3565(6) 0.035(2) Uani 1 1 d . U . . .
C40 C 0.3173(12) 0.4154(11) 0.3069(6) 0.036(3) Uani 1 1 d . U . . .
H40A H 0.3015 0.3619 0.2918 0.054 Uiso 1 1 calc R U . . .
H40B H 0.3939 0.4243 0.3072 0.054 Uiso 1 1 calc R U . . .
H40C H 0.2832 0.4600 0.2886 0.054 Uiso 1 1 calc R U . . .
N15 N 0.0935(17) 0.4332(12) 0.2116(8) 0.085(5) Uani 1 1 d . U . . .
C41 C 0.055(2) 0.4149(15) 0.2479(10) 0.084(5) Uani 1 1 d . U . . .
N16 N 0.5356(10) 0.6595(9) 0.2899(5) 0.038(3) Uani 1 1 d . U . . .
C43 C 0.5558(13) 0.6338(11) 0.2533(7) 0.038(2) Uani 1 1 d . U . . .
C42 C 0.016(2) 0.3919(14) 0.2943(9) 0.083(5) Uani 1 1 d . U . . .
H42A H 0.0751 0.3728 0.3144 0.125 Uiso 1 1 calc R U . . .
H42B H -0.0353 0.3471 0.2907 0.125 Uiso 1 1 calc R U . . .
H42C H -0.0173 0.4400 0.3095 0.125 Uiso 1 1 calc R U . . .
C44 C 0.5829(12) 0.6001(11) 0.2063(6) 0.040(3) Uani 1 1 d . U . . .
H44A H 0.5197 0.5766 0.1912 0.059 Uiso 1 1 calc R U . . .
H44B H 0.6363 0.5566 0.2101 0.059 Uiso 1 1 calc R U . . .
H44C H 0.6111 0.6445 0.1858 0.059 Uiso 1 1 calc R U . . .

loop_
_atom_site_aniso_label
_atom_site_aniso_U_11
_atom_site_aniso_U_22
_atom_site_aniso_U_33
_atom_site_aniso_U_23
_atom_site_aniso_U_13
_atom_site_aniso_U_12
Ag1 0.0063(5) 0.0197(5) 0.0182(5) 0.0025(5) 0.0010(4) -0.0009(4)
Ag2 0.0108(5) 0.0210(5) 0.0180(5) -0.0011(4) 0.0006(5) 0.0009(4)
Ag3 0.0057(5) 0.0242(5) 0.0304(6) -0.0006(5) -0.0031(5) 0.0011(5)
O1 0.009(5) 0.036(6) 0.036(6) -0.007(5) 0.003(5) 0.004(5)
O2 0.012(5) 0.027(5) 0.032(6) 0.001(5) -0.007(5) -0.001(4)
N1 0.0063(5) 0.0197(5) 0.0182(5) 0.0025(5) 0.0010(4) -0.0009(4)
N2 0.0061(15) 0.0195(15) 0.0174(16) 0.0023(15) 0.0009(15) -0.0008(15)
N3 0.009(2) 0.021(2) 0.020(2) 0.001(2) 0.000(2) -0.001(2)
N4 0.013(6) 0.024(6) 0.023(7) -0.002(5) -0.002(5) -0.004(5)
N5 0.008(6) 0.022(6) 0.024(7) 0.001(5) 0.002(5) 0.001(5)
N6 0.009(7) 0.034(7) 0.027(7) -0.001(5) 0.001(6) 0.006(6)
N7 0.0064(14) 0.0205(14) 0.0187(14) 0.0029(14) 0.0014(14) -0.0011(14)
N8 0.0064(14) 0.0207(14) 0.0187(14) 0.0026(14) 0.0016(14) -0.0013(14)
N9 0.017(7) 0.023(7) 0.023(7) 0.005(5) -0.006(6) 0.000(5)
N10 0.0102(14) 0.0214(14) 0.0181(14) -0.0014(13) 0.0013(13) 0.0005(13)
N11 0.0100(12) 0.0211(12) 0.0185(12) -0.0012(12) 0.0006(12) 0.0009(12)
N12 0.0114(16) 0.0210(16) 0.0197(16) -0.0005(15) 0.0002(16) 0.0013(16)
C1 0.0063(5) 0.0197(5) 0.0182(5) 0.0025(5) 0.0010(4) -0.0009(4)
C2 0.0063(5) 0.0197(5) 0.0182(5) 0.0025(5) 0.0010(4) -0.0009(4)
C3 0.0063(5) 0.0197(5) 0.0182(5) 0.0025(5) 0.0010(4) -0.0009(4)
C4 0.0063(5) 0.0197(5) 0.0182(5) 0.0025(5) 0.0010(4) -0.0009(4)
C5 0.0068(16) 0.0204(16) 0.0192(16) 0.0030(15) 0.0009(15) -0.0004(15)
C6 0.0063(5) 0.0197(5) 0.0182(5) 0.0025(5) 0.0010(4) -0.0009(4)
C7 0.0084(15) 0.0208(15) 0.0195(15) 0.0017(14) 0.0001(15) -0.0009(14)
C8 0.0090(19) 0.021(2) 0.020(2) 0.0013(18) 0.0000(19) -0.0009(19)
C9 0.010(7) 0.021(7) 0.022(8) 0.001(6) 0.001(6) 0.001(6)
C10 0.0108(5) 0.0210(5) 0.0180(5) -0.0011(4) 0.0006(5) 0.0009(4)
C11 0.017(8) 0.033(8) 0.017(8) -0.002(6) 0.011(6) 0.004(7)
C12 0.0063(5) 0.0197(5) 0.0182(5) 0.0025(5) 0.0010(4) -0.0009(4)
C13 0.019(9) 0.026(8) 0.015(8) 0.001(6) 0.006(7) -0.011(6)
C14 0.015(9) 0.032(9) 0.028(9) 0.001(7) -0.002(7) 0.003(7)
C15 0.023(6) 0.037(6) 0.035(6) 0.010(4) -0.007(4) 0.000(4)
C16 0.022(6) 0.037(6) 0.035(6) 0.010(4) -0.007(4) 0.000(4)
C17 0.022(6) 0.037(6) 0.035(6) 0.010(4) -0.006(4) 0.000(4)
C18 0.017(8) 0.022(8) 0.035(9) -0.011(6) -0.003(7) 0.000(6)
C19 0.0063(5) 0.0197(5) 0.0182(5) 0.0025(5) 0.0010(4) -0.0009(4)
C20 0.0064(16) 0.0214(16) 0.0191(17) 0.0031(16) 0.0018(16) -0.0011(16)
C21 0.0063(16) 0.0214(16) 0.0189(17) 0.0031(16) 0.0020(16) -0.0013(16)
C22 0.015(8) 0.017(7) 0.018(8) -0.007(6) 0.001(6) 0.006(6)
C23 0.015(9) 0.025(8) 0.026(9) 0.007(6) -0.002(7) 0.001(6)
C24 0.019(5) 0.033(5) 0.027(5) 0.006(4) -0.005(4) -0.002(4)
C25 0.019(5) 0.033(5) 0.028(5) 0.006(4) -0.005(4) -0.002(4)
C26 0.019(5) 0.033(5) 0.028(5) 0.006(4) -0.005(4) -0.003(4)
C27 0.0108(5) 0.0210(5) 0.0180(5) -0.0011(4) 0.0006(5) 0.0009(4)
C28 0.0108(5) 0.0210(5) 0.0180(5) -0.0011(4) 0.0006(5) 0.0009(4)
C29 0.0101(16) 0.0220(16) 0.0189(16) -0.0018(16) 0.0014(16) 0.0002(16)
C30 0.0101(16) 0.0218(16) 0.0188(16) -0.0020(15) 0.0010(15) 0.0004(15)
C31 0.0104(14) 0.0209(13) 0.0191(14) -0.0009(13) 0.0005(13) 0.0015(13)
C32 0.0109(13) 0.0212(13) 0.0191(13) -0.0009(13) 0.0004(13) 0.0009(13)
C33 0.0108(5) 0.0210(5) 0.0180(5) -0.0011(4) 0.0006(5) 0.0009(4)
C34 0.0122(14) 0.0215(14) 0.0196(14) -0.0003(14) 0.0000(14) 0.0012(14)
C35 0.0122(16) 0.0215(16) 0.0200(17) -0.0003(16) 0.0001(16) 0.0012(16)
C36 0.0108(5) 0.0210(5) 0.0180(5) -0.0011(4) 0.0006(5) 0.0009(4)
P1 0.0130(17) 0.0329(17) 0.040(2) 0.0010(17) -0.0039(17) 0.0017(17)
F1 0.021(3) 0.033(2) 0.045(3) 0.001(3) -0.005(3) 0.001(2)
F2 0.021(3) 0.033(2) 0.042(3) 0.000(2) -0.005(3) 0.001(2)
F3 0.016(3) 0.036(3) 0.041(3) 0.002(3) -0.005(2) 0.003(3)
F4 0.014(2) 0.041(3) 0.045(4) 0.000(3) -0.002(3) 0.001(2)
F5 0.019(3) 0.035(3) 0.040(3) 0.001(3) -0.004(2) 0.004(3)
F6 0.014(2) 0.041(3) 0.044(3) 0.004(3) -0.003(2) 0.001(3)
P1A 0.0142(19) 0.0341(19) 0.041(2) 0.0013(19) -0.004(2) 0.0016(19)
F1A 0.017(3) 0.034(2) 0.042(4) 0.002(3) -0.005(3) 0.002(3)
F2A 0.018(3) 0.034(2) 0.042(3) 0.002(3) -0.004(3) 0.002(3)
F3A 0.017(3) 0.035(3) 0.041(3) 0.001(3) -0.004(3) 0.002(3)
F4A 0.014(2) 0.039(3) 0.043(4) 0.001(4) -0.002(3) 0.002(3)
F5A 0.019(3) 0.035(3) 0.041(3) 0.001(3) -0.005(3) 0.002(3)
F6A 0.014(2) 0.039(3) 0.043(4) 0.004(3) -0.004(3) 0.002(3)
P2 0.017(2) 0.046(3) 0.023(2) 0.0023(18) 0.0002(18) -0.0049(19)
F7 0.047(7) 0.057(7) 0.068(8) -0.011(6) -0.002(6) 0.020(5)
F8 0.057(8) 0.128(11) 0.066(8) -0.064(8) -0.001(6) 0.017(8)
F9 0.073(9) 0.053(6) 0.040(6) 0.009(5) -0.014(5) -0.017(5)
F10 0.020(5) 0.100(9) 0.057(7) -0.021(6) 0.000(5) -0.001(6)
F11 0.066(9) 0.139(12) 0.059(8) 0.060(8) -0.009(7) -0.027(8)
F12 0.038(6) 0.084(8) 0.059(7) 0.010(6) -0.018(6) -0.017(6)
P3 0.025(2) 0.041(2) 0.029(2) 0.0034(16) 0.0014(17) -0.0024(18)
F13 0.026(3) 0.041(3) 0.029(3) 0.003(2) 0.001(2) -0.003(2)
F14 0.026(3) 0.041(3) 0.029(3) 0.003(2) 0.001(2) -0.002(2)
F15 0.025(3) 0.041(3) 0.029(2) 0.0039(19) 0.002(2) -0.002(2)
F16 0.026(3) 0.041(2) 0.030(2) 0.0038(19) 0.001(2) -0.003(2)
F17 0.026(3) 0.041(3) 0.030(2) 0.0035(19) 0.002(2) -0.002(2)
F18 0.026(3) 0.042(3) 0.029(2) 0.0037(19) 0.002(2) -0.002(2)
P3A 0.026(2) 0.041(2) 0.029(2) 0.0034(16) 0.0014(18) -0.0024(19)
F13A 0.026(3) 0.041(3) 0.029(3) 0.003(2) 0.001(2) -0.003(2)
F14A 0.026(3) 0.041(3) 0.029(2) 0.0033(19) 0.001(2) -0.002(2)
F15A 0.026(3) 0.041(3) 0.029(2) 0.0035(19) 0.002(2) -0.002(2)
F16A 0.026(3) 0.041(2) 0.029(2) 0.0035(19) 0.001(2) -0.002(2)
F17A 0.026(3) 0.041(3) 0.029(2) 0.0036(19) 0.002(2) -0.002(2)
F18A 0.026(3) 0.041(3) 0.029(2) 0.0035(19) 0.002(2) -0.002(2)
P3B 0.026(2) 0.041(2) 0.029(2) 0.0034(16) 0.0014(18) -0.0024(19)
F13B 0.026(3) 0.041(3) 0.029(2) 0.0030(19) 0.001(2) -0.003(2)
F14B 0.026(3) 0.041(3) 0.029(2) 0.0034(19) 0.002(2) -0.002(2)
F15B 0.026(3) 0.041(3) 0.029(2) 0.0035(19) 0.001(2) -0.002(2)
F16B 0.026(3) 0.041(3) 0.029(2) 0.004(2) 0.002(2) -0.002(2)
F17B 0.026(3) 0.041(2) 0.029(2) 0.0034(19) 0.001(2) -0.002(2)
F18B 0.026(3) 0.041(3) 0.029(2) 0.003(2) 0.002(2) -0.002(2)
N13 0.024(5) 0.050(6) 0.042(6) 0.009(5) -0.002(5) 0.006(5)
C37 0.024(5) 0.050(6) 0.042(6) 0.008(5) -0.002(5) 0.006(4)
C38 0.026(5) 0.051(6) 0.043(6) 0.008(6) 0.000(5) 0.007(5)
N14 0.020(5) 0.051(6) 0.034(5) -0.008(5) 0.004(4) -0.002(5)
C39 0.021(5) 0.051(6) 0.034(5) -0.008(5) 0.004(4) -0.002(4)
C40 0.023(5) 0.052(6) 0.034(6) -0.006(5) 0.003(5) -0.001(5)
N15 0.091(11) 0.078(9) 0.087(12) -0.001(9) -0.037(10) -0.007(8)
C41 0.089(11) 0.076(9) 0.086(12) -0.001(9) -0.038(10) -0.007(8)
N16 0.016(5) 0.055(6) 0.044(7) -0.001(5) 0.000(5) -0.002(5)
C43 0.015(5) 0.054(6) 0.044(7) -0.003(5) 0.000(5) -0.002(5)
C42 0.088(11) 0.076(9) 0.087(12) -0.002(9) -0.037(10) -0.006(8)
C44 0.017(5) 0.056(6) 0.046(7) -0.006(5) -0.001(5) -0.003(5)

loop_
_atom_type_symbol
_atom_type_description
_atom_type_scat_dispersion_real
_atom_type_scat_dispersion_imag
_atom_type_scat_source
C C 0.0033 0.0016 ' International Tables Vol C Tables 4.2.6.8 and 6.1.1.4'
H H 0.0000 0.0000 ' International Tables Vol C Tables 4.2.6.8 and 6.1.1.4'
Ag Ag -0.8971 1.1015 ' International Tables Vol C Tables 4.2.6.8 and 6.1.1.4'
F F 0.0171 0.0103 ' International Tables Vol C Tables 4.2.6.8 and 6.1.1.4'
N N 0.0061 0.0033 ' International Tables Vol C Tables 4.2.6.8 and 6.1.1.4'
O O 0.0106 0.0060 ' International Tables Vol C Tables 4.2.6.8 and 6.1.1.4'
P P 0.1023 0.0942 ' International Tables Vol C Tables 4.2.6.8 and 6.1.1.4'

loop_
_geom_angle_atom_site_label_1
_geom_angle_atom_site_label_2
_geom_angle_atom_site_label_3
_geom_angle
C1 Ag1 C19 177.6(5)
C1 Ag1 Ag3 69.1(4)
C19 Ag1 Ag3 108.9(4)
C10 Ag2 C28 175.5(5)
C10 Ag2 Ag3 115.0(4)
C28 Ag2 Ag3 69.3(4)
N3 Ag3 N12 137.7(3)
N3 Ag3 N14 84.2(4)
N12 Ag3 N14 92.2(4)
N3 Ag3 N13 87.7(4)
N12 Ag3 N13 80.4(4)
N14 Ag3 N13 158.5(4)
N3 Ag3 Ag2 144.0(3)
N12 Ag3 Ag2 75.2(3)
N14 Ag3 Ag2 113.5(3)
N13 Ag3 Ag2 84.4(3)
N3 Ag3 Ag1 76.6(3)
N12 Ag3 Ag1 145.2(3)
N14 Ag3 Ag1 85.0(3)
N13 Ag3 Ag1 112.5(3)
Ag2 Ag3 Ag1 74.26(3)
C18 O1 H1 105(6)
C36 O2 H4 109(9)
C1 N1 C2 112.0(11)
C1 N1 C9 122.1(11)
C2 N1 C9 125.8(11)
C1 N2 C3 112.9(11)
C1 N2 C4 123.8(11)
C3 N2 C4 123.4(10)
C4 N3 C8 115.9(11)
C4 N3 Ag3 121.5(8)
C8 N3 Ag3 122.3(9)
C10 N4 C11 110.9(12)
C10 N4 C9 121.6(11)
C11 N4 C9 127.4(12)
C10 N5 C12 111.8(12)
C10 N5 C13 122.6(12)
C12 N5 C13 125.5(12)
C13 N6 C17 116.2(13)
C19 N7 C20 109.6(11)
C19 N7 C27 121.6(11)
C20 N7 C27 128.8(11)
C19 N8 C21 111.2(11)
C19 N8 C22 123.4(11)
C21 N8 C22 125.4(12)
C26 N9 C22 116.7(12)
C28 N10 C29 111.0(11)
C28 N10 C27 123.5(11)
C29 N10 C27 125.4(11)
C28 N11 C30 111.1(11)
C28 N11 C31 124.2(11)
C30 N11 C31 124.7(11)
C31 N12 C35 116.4(12)
C31 N12 Ag3 120.8(8)
C35 N12 Ag3 122.6(9)
N2 C1 N1 103.2(11)
N2 C1 Ag1 130.2(10)
N1 C1 Ag1 125.3(9)
C3 C2 N1 105.9(12)
C3 C2 H2 127.0
N1 C2 H2 127.0
C2 C3 N2 105.8(11)
C2 C3 H3 127.1
N2 C3 H3 127.1
C5 C4 N3 124.3(13)
C5 C4 N2 121.4(12)
N3 C4 N2 114.3(11)
C4 C5 C6 119.4(13)
C4 C5 H5 120.3
C6 C5 H5 120.3
C5 C6 C7 118.8(12)
C5 C6 H6 120.6
C7 C6 H6 120.6
C8 C7 C6 118.7(13)
C8 C7 H7 120.7
C6 C7 H7 120.7
N3 C8 C7 123.1(13)
N3 C8 H8 118.5
C7 C8 H8 118.5
N1 C9 N4 109.0(10)
N1 C9 C18 112.7(11)
N4 C9 C18 114.5(12)
N1 C9 H9 106.7
N4 C9 H9 106.7
C18 C9 H9 106.7
N4 C10 N5 104.0(12)
N4 C10 Ag2 132.7(10)
N5 C10 Ag2 123.2(10)
C12 C11 N4 107.4(13)
C12 C11 H11 126.3
N4 C11 H11 126.3
C11 C12 N5 106.0(12)
C11 C12 H12 127.0
N5 C12 H12 127.0
N6 C13 C14 123.5(14)
N6 C13 N5 114.9(12)
C14 C13 N5 121.5(13)
C15 C14 C13 117.1(15)
C15 C14 H14 121.5
C13 C14 H14 121.5
C14 C15 C16 121.5(16)
C14 C15 H15 119.3
C16 C15 H15 119.3
C17 C16 C15 117.1(16)
C17 C16 H16 121.4
C15 C16 H16 121.4
N6 C17 C16 124.6(16)
N6 C17 H17 117.7
C16 C17 H17 117.7
O1 C18 C9 113.9(12)
O1 C18 H18A 108.8
C9 C18 H18A 108.8
O1 C18 H18B 108.8
C9 C18 H18B 108.8
H18A C18 H18B 107.7
N8 C19 N7 104.1(11)
N8 C19 Ag1 121.8(9)
N7 C19 Ag1 133.8(10)
C21 C20 N7 108.7(12)
C21 C20 H20 125.7
N7 C20 H20 125.7
C20 C21 N8 106.4(13)
C20 C21 H21 126.8
N8 C21 H21 126.8
N9 C22 C23 124.2(13)
N9 C22 N8 113.8(12)
C23 C22 N8 121.7(13)
C24 C23 C22 117.3(14)
C24 C23 H23 121.3
C22 C23 H23 121.3
C23 C24 C25 120.4(15)
C23 C24 H24 119.8
C25 C24 H24 119.8
C26 C25 C24 117.1(14)
C26 C25 H25 121.5
C24 C25 H25 121.5
N9 C26 C25 124.2(14)
N9 C26 H26 117.9
C25 C26 H26 117.9
N7 C27 N10 110.4(10)
N7 C27 C36 111.2(11)
N10 C27 C36 112.6(11)
N7 C27 H27 107.5
N10 C27 H27 107.5
C36 C27 H27 107.5
N10 C28 N11 104.1(11)
N10 C28 Ag2 126.8(10)
N11 C28 Ag2 128.2(10)
C30 C29 N10 106.4(12)
C30 C29 H29 126.8
N10 C29 H29 126.8
C29 C30 N11 107.3(12)
C29 C30 H30 126.4
N11 C30 H30 126.4
N12 C31 C32 124.6(12)
N12 C31 N11 115.0(11)
C32 C31 N11 120.4(12)
C31 C32 C33 118.0(13)
C31 C32 H32 121.0
C33 C32 H32 121.0
C34 C33 C32 118.6(13)
C34 C33 H33 120.7
C32 C33 H33 120.7
C33 C34 C35 119.7(13)
C33 C34 H34 120.2
C35 C34 H34 120.2
N12 C35 C34 122.8(13)
N12 C35 H35 118.6
C34 C35 H35 118.6
O2 C36 C27 109.3(11)
O2 C36 H36A 109.8
C27 C36 H36A 109.8
O2 C36 H36B 109.8
C27 C36 H36B 109.8
H36A C36 H36B 108.3
F1 P1 F4 89.8(6)
F1 P1 F6 90.4(6)
F4 P1 F6 179.8(7)
F1 P1 F5 93.1(8)
F4 P1 F5 90.8(6)
F6 P1 F5 89.1(5)
F1 P1 F2 177.9(8)
F4 P1 F2 90.7(5)
F6 P1 F2 89.1(6)
F5 P1 F2 88.9(7)
F1 P1 F3 90.8(8)
F4 P1 F3 90.9(6)
F6 P1 F3 89.1(6)
F5 P1 F3 175.8(7)
F2 P1 F3 87.3(7)
F1A P1A F4A 89.8(6)
F1A P1A F5A 93.2(8)
F4A P1A F5A 90.8(6)
F1A P1A F6A 90.3(6)
F4A P1A F6A 179.9(7)
F5A P1A F6A 89.1(5)
F1A P1A F2A 177.8(8)
F4A P1A F2A 90.8(6)
F5A P1A F2A 88.9(7)
F6A P1A F2A 89.0(6)
F1A P1A F3A 90.7(8)
F4A P1A F3A 90.9(6)
F5A P1A F3A 175.8(8)
F6A P1A F3A 89.2(6)
F2A P1A F3A 87.2(7)
F8 P2 F9 90.6(7)
F8 P2 F12 89.3(7)
F9 P2 F12 89.5(6)
F8 P2 F11 90.6(8)
F9 P2 F11 178.6(8)
F12 P2 F11 89.8(6)
F8 P2 F7 179.1(7)
F9 P2 F7 88.8(6)
F12 P2 F7 91.4(6)
F11 P2 F7 90.0(7)
F8 P2 F10 90.3(6)
F9 P2 F10 88.4(6)
F12 P2 F10 177.8(7)
F11 P2 F10 92.3(7)
F7 P2 F10 89.0(6)
F16 P3 F17 88.3(10)
F16 P3 F18 175.7(13)
F17 P3 F18 87.4(10)
F16 P3 F13 89.7(8)
F17 P3 F13 91.2(8)
F18 P3 F13 90.2(8)
F16 P3 F15 90.6(9)
F17 P3 F15 178.8(11)
F18 P3 F15 93.7(11)
F13 P3 F15 89.2(7)
F16 P3 F14 91.2(8)
F17 P3 F14 91.9(8)
F18 P3 F14 89.3(8)
F13 P3 F14 176.9(8)
F15 P3 F14 87.8(8)
F16A P3A F17A 88.3(11)
F16A P3A F18A 175.5(14)
F17A P3A F18A 87.2(11)
F16A P3A F15A 90.6(11)
F17A P3A F15A 178.9(13)
F18A P3A F15A 93.9(13)
F16A P3A F13A 89.6(9)
F17A P3A F13A 90.9(9)
F18A P3A F13A 89.7(8)
F15A P3A F13A 89.2(8)
F16A P3A F14A 91.2(9)
F17A P3A F14A 91.7(9)
F18A P3A F14A 89.7(9)
F15A P3A F14A 88.2(9)
F13A P3A F14A 177.3(10)
F16B P3B F17B 88.4(11)
F16B P3B F18B 175.7(14)
F17B P3B F18B 87.4(11)
F16B P3B F13B 90.1(9)
F17B P3B F13B 91.2(9)
F18B P3B F13B 89.8(9)
F16B P3B F15B 90.5(10)
F17B P3B F15B 178.7(13)
F18B P3B F15B 93.8(12)
F13B P3B F15B 89.4(9)
F16B P3B F14B 91.2(9)
F17B P3B F14B 91.9(9)
F18B P3B F14B 89.2(9)
F13B P3B F14B 176.8(10)
F15B P3B F14B 87.6(9)
C37 N13 Ag3 159.5(14)
N13 C37 C38 179(2)
C37 C38 H38A 109.5
C37 C38 H38B 109.5
H38A C38 H38B 109.5
C37 C38 H38C 109.5
H38A C38 H38C 109.5
H38B C38 H38C 109.5
C39 N14 Ag3 168.2(13)
N14 C39 C40 178.0(19)
C39 C40 H40A 109.5
C39 C40 H40B 109.5
H40A C40 H40B 109.5
C39 C40 H40C 109.5
H40A C40 H40C 109.5
H40B C40 H40C 109.5
N15 C41 C42 175(3)
N16 C43 C44 179(2)
C41 C42 H42A 109.5
C41 C42 H42B 109.5
H42A C42 H42B 109.5
C41 C42 H42C 109.5
H42A C42 H42C 109.5
H42B C42 H42C 109.5
C43 C44 H44A 109.5
C43 C44 H44B 109.5
H44A C44 H44B 109.5
C43 C44 H44C 109.5
H44A C44 H44C 109.5
H44B C44 H44C 109.5

loop_
_geom_bond_atom_site_label_1
_geom_bond_atom_site_label_2
_geom_bond_distance
Ag1 C1 2.089(13)
Ag1 C19 2.105(13)
Ag1 Ag3 2.9153(14)
Ag2 C10 2.100(14)
Ag2 C28 2.104(13)
Ag2 Ag3 2.9024(14)
Ag3 N3 2.348(11)
Ag3 N12 2.385(11)
Ag3 N14 2.585(14)
Ag3 N13 2.611(14)
O1 C18 1.430(17)
O1 H1 0.8400(16)
O2 C36 1.414(16)
O2 H4 0.8400(17)
N1 C1 1.360(17)
N1 C2 1.395(17)
N1 C9 1.468(17)
N2 C1 1.342(16)
N2 C3 1.393(17)
N2 C4 1.431(16)
N3 C4 1.349(16)
N3 C8 1.365(16)
N4 C10 1.351(18)
N4 C11 1.391(17)
N4 C9 1.484(17)
N5 C10 1.355(18)
N5 C12 1.390(17)
N5 C13 1.422(18)
N6 C13 1.346(18)
N6 C17 1.347(19)
N7 C19 1.365(17)
N7 C20 1.398(17)
N7 C27 1.442(17)
N8 C19 1.361(17)
N8 C21 1.397(18)
N8 C22 1.426(18)
N9 C26 1.338(18)
N9 C22 1.344(18)
N10 C28 1.340(16)
N10 C29 1.403(17)
N10 C27 1.457(17)
N11 C28 1.352(16)
N11 C30 1.385(17)
N11 C31 1.421(16)
N12 C31 1.336(17)
N12 C35 1.348(16)
C2 C3 1.352(18)
C2 H2 0.9500
C3 H3 0.9500
C4 C5 1.349(17)
C5 C6 1.377(18)
C5 H5 0.9500
C6 C7 1.383(18)
C6 H6 0.9500
C7 C8 1.376(18)
C7 H7 0.9500
C8 H8 0.9500
C9 C18 1.500(19)
C9 H9 1.0000
C11 C12 1.335(19)
C11 H11 0.9500
C12 H12 0.9500
C13 C14 1.39(2)
C14 C15 1.37(2)
C14 H14 0.9500
C15 C16 1.38(2)
C15 H15 0.9500
C16 C17 1.36(2)
C16 H16 0.9500
C17 H17 0.9500
C18 H18A 0.9900
C18 H18B 0.9900
C20 C21 1.306(19)
C20 H20 0.9500
C21 H21 0.9500
C22 C23 1.382(19)
C23 C24 1.38(2)
C23 H23 0.9500
C24 C25 1.40(2)
C24 H24 0.9500
C25 C26 1.38(2)
C25 H25 0.9500
C26 H26 0.9500
C27 C36 1.540(18)
C27 H27 1.0000
C29 C30 1.315(18)
C29 H29 0.9500
C30 H30 0.9500
C31 C32 1.368(19)
C32 C33 1.396(19)
C32 H32 0.9500
C33 C34 1.362(18)
C33 H33 0.9500
C34 C35 1.380(19)
C34 H34 0.9500
C35 H35 0.9500
C36 H36A 0.9900
C36 H36B 0.9900
P1 F1 1.573(10)
P1 F4 1.581(9)
P1 F6 1.610(9)
P1 F5 1.610(11)
P1 F2 1.617(9)
P1 F3 1.625(11)
P1A F1A 1.573(10)
P1A F4A 1.581(9)
P1A F5A 1.609(12)
P1A F6A 1.610(9)
P1A F2A 1.617(9)
P1A F3A 1.625(11)
P2 F8 1.570(11)
P2 F9 1.575(10)
P2 F12 1.581(10)
P2 F11 1.588(11)
P2 F7 1.602(11)
P2 F10 1.603(10)
P3 F16 1.583(14)
P3 F17 1.590(14)
P3 F18 1.600(14)
P3 F13 1.604(11)
P3 F15 1.605(15)
P3 F14 1.614(11)
P3A F16A 1.582(14)
P3A F17A 1.592(15)
P3A F18A 1.601(15)
P3A F15A 1.603(15)
P3A F13A 1.605(11)
P3A F14A 1.612(12)
P3B F16B 1.582(15)
P3B F17B 1.590(15)
P3B F18B 1.602(15)
P3B F13B 1.604(11)
P3B F15B 1.604(15)
P3B F14B 1.614(12)
N13 C37 1.15(2)
C37 C38 1.45(2)
C38 H38A 0.9800
C38 H38B 0.9800
C38 H38C 0.9800
N14 C39 1.122(19)
C39 C40 1.46(2)
C40 H40A 0.9800
C40 H40B 0.9800
C40 H40C 0.9800
N15 C41 1.16(3)
C41 C42 1.42(3)
N16 C43 1.12(2)
C43 C44 1.45(2)
C42 H42A 0.9800
C42 H42B 0.9800
C42 H42C 0.9800
C44 H44A 0.9800
C44 H44B 0.9800
C44 H44C 0.9800

loop_
_geom_torsion_atom_site_label_1
_geom_torsion_atom_site_label_2
_geom_torsion_atom_site_label_3
_geom_torsion_atom_site_label_4
_geom_torsion
C3 N2 C1 N1 -0.9(14)
C4 N2 C1 N1 178.0(11)
C3 N2 C1 Ag1 -168.1(10)
C4 N2 C1 Ag1 10.8(19)
C2 N1 C1 N2 3.9(14)
C9 N1 C1 N2 -179.3(11)
C2 N1 C1 Ag1 171.9(9)
C9 N1 C1 Ag1 -11.3(17)
C1 N1 C2 C3 -5.5(15)
C9 N1 C2 C3 177.9(11)
N1 C2 C3 N2 4.5(14)
C1 N2 C3 C2 -2.4(15)
C4 N2 C3 C2 178.7(11)
C8 N3 C4 C5 1.6(19)
Ag3 N3 C4 C5 -171.6(10)
C8 N3 C4 N2 -179.4(10)
Ag3 N3 C4 N2 7.4(15)
C1 N2 C4 C5 -138.7(14)
C3 N2 C4 C5 40.1(18)
C1 N2 C4 N3 42.2(17)
C3 N2 C4 N3 -138.9(12)
N3 C4 C5 C6 0(2)
N2 C4 C5 C6 -179.1(12)
C4 C5 C6 C7 -1.6(19)
C5 C6 C7 C8 1.9(19)
C4 N3 C8 C7 -1.3(18)
Ag3 N3 C8 C7 171.8(10)
C6 C7 C8 N3 0(2)
C1 N1 C9 N4 -112.0(13)
C2 N1 C9 N4 64.3(15)
C1 N1 C9 C18 119.8(14)
C2 N1 C9 C18 -64.0(17)
C10 N4 C9 N1 82.4(15)
C11 N4 C9 N1 -95.6(15)
C10 N4 C9 C18 -150.4(13)
C11 N4 C9 C18 31.6(19)
C11 N4 C10 N5 -0.2(15)
C9 N4 C10 N5 -178.5(11)
C11 N4 C10 Ag2 175.0(11)
C9 N4 C10 Ag2 -3(2)
C12 N5 C10 N4 -0.1(15)
C13 N5 C10 N4 -175.5(12)
C12 N5 C10 Ag2 -175.9(9)
C13 N5 C10 Ag2 8.7(18)
C10 N4 C11 C12 0.5(16)
C9 N4 C11 C12 178.6(12)
N4 C11 C12 N5 -0.5(15)
C10 N5 C12 C11 0.4(16)
C13 N5 C12 C11 175.6(13)
C17 N6 C13 C14 0(2)
C17 N6 C13 N5 179.0(12)
C10 N5 C13 N6 -28.1(19)
C12 N5 C13 N6 157.2(13)
C10 N5 C13 C14 150.5(14)
C12 N5 C13 C14 -24(2)
N6 C13 C14 C15 -1(2)
N5 C13 C14 C15 -179.2(13)
C13 C14 C15 C16 0(2)
C14 C15 C16 C17 1(2)
C13 N6 C17 C16 1(2)
C15 C16 C17 N6 -2(2)
N1 C9 C18 O1 52.8(16)
N4 C9 C18 O1 -72.5(15)
C21 N8 C19 N7 2.6(15)
C22 N8 C19 N7 -176.0(11)
C21 N8 C19 Ag1 -172.0(9)
C22 N8 C19 Ag1 9.3(17)
C20 N7 C19 N8 -2.4(14)
C27 N7 C19 N8 179.8(11)
C20 N7 C19 Ag1 171.3(11)
C27 N7 C19 Ag1 -7(2)
C19 N7 C20 C21 1.4(15)
C27 N7 C20 C21 179.0(12)
N7 C20 C21 N8 0.3(15)
C19 N8 C21 C20 -1.9(16)
C22 N8 C21 C20 176.7(12)
C26 N9 C22 C23 0(2)
C26 N9 C22 N8 175.2(12)
C19 N8 C22 N9 -23.1(18)
C21 N8 C22 N9 158.4(13)
C19 N8 C22 C23 151.9(13)
C21 N8 C22 C23 -27(2)
N9 C22 C23 C24 -1(2)
N8 C22 C23 C24 -175.5(13)
C22 C23 C24 C25 1(2)
C23 C24 C25 C26 -1(2)
C22 N9 C26 C25 0(2)
C24 C25 C26 N9 0(2)
C19 N7 C27 N10 86.9(15)
C20 N7 C27 N10 -90.5(15)
C19 N7 C27 C36 -147.5(12)
C20 N7 C27 C36 35.2(18)
C28 N10 C27 N7 -109.7(14)
C29 N10 C27 N7 71.4(16)
C28 N10 C27 C36 125.4(13)
C29 N10 C27 C36 -53.6(17)
C29 N10 C28 N11 -2.6(14)
C27 N10 C28 N11 178.3(11)
C29 N10 C28 Ag2 167.4(9)
C27 N10 C28 Ag2 -11.7(18)
C30 N11 C28 N10 2.2(14)
C31 N11 C28 N10 -178.9(11)
C30 N11 C28 Ag2 -167.6(10)
C31 N11 C28 Ag2 11.4(18)
C28 N10 C29 C30 2.1(15)
C27 N10 C29 C30 -178.8(12)
N10 C29 C30 N11 -0.7(14)
C28 N11 C30 C29 -0.9(15)
C31 N11 C30 C29 -179.9(12)
C35 N12 C31 C32 1(2)
Ag3 N12 C31 C32 -173.8(11)
C35 N12 C31 N11 -175.9(11)
Ag3 N12 C31 N11 9.0(15)
C28 N11 C31 N12 40.6(18)
C30 N11 C31 N12 -140.6(12)
C28 N11 C31 C32 -136.7(14)
C30 N11 C31 C32 42.1(19)
N12 C31 C32 C33 0(2)
N11 C31 C32 C33 177.4(12)
C31 C32 C33 C34 -2(2)
C32 C33 C34 C35 1(2)
C31 N12 C35 C34 -1.7(19)
Ag3 N12 C35 C34 173.3(10)
C33 C34 C35 N12 0(2)
N7 C27 C36 O2 172.7(10)
N10 C27 C36 O2 -62.9(14)
